data_7056816
loop_
_publ_author_name
'Di Santo, A.'
'Osiry, H.'
'Reguera, E.'
'Albor\'es, P.'
'Carbonio, R. E.'
'Ben Altabef, A.'
'Gil, Diego M.'

_publ_section_title
;
 New coordination polymers based on 2-methylimidazole and transition metal
 nitroprusside containing building blocks: synthesis, structure and
 magnetic properties
;
_journal_issue 2
_journal_name_full 'New Journal of Chemistry'
_journal_page_first 1347
_journal_paper_doi 10.1039/C7NJ03585C
_journal_volume 42
_journal_year 2018
_chemical_formula_moiety Mn(2-MIm)2[Fe(CN)5NO]2H2O
_chemical_formula_sum 'C26 Fe2 Mn2 N20 O6'
_chemical_formula_weight 872
_chemical_name_common Mn(2-MIm)2[Fe(CN)5NO]2H2O
_chemical_name_systematic 'Manganese bis-2-methylimidazole Nitrosylpentacyanoferrate (III) dihydrate'
_space_group_IT_number 19
_space_group_name_Hall 'P 2ac 2ab'
_space_group_name_H-M_alt 'P 21 21 21'
_symmetry_cell_setting orthorhombic
_symmetry_space_group_name_Hall 'P 2ac 2ab'
_symmetry_space_group_name_H-M 'P 21 21 21'
_audit_update_record
;
2017-09-01 deposited with the CCDC.
2017-12-15 downloaded from the CCDC.
;
_cell_angle_alpha 90.00000
_cell_angle_beta 90.00000
_cell_angle_gamma 90.00000
_cell_formula_units_Z 4
_cell_length_a 19.1652(2)
_cell_length_b 15.1252(4)
_cell_length_c 7.3394(1)
_cell_measurement_reflns_used 438
_cell_measurement_temperature 298
_cell_volume 2127.53(7)
_computing_cell_refinement 'FULLPROF (Carvajal, 2013)'
_computing_data_collection 'D8 ADVANCE BRUKER'
_computing_data_reduction 'FULLPROF (Carvajal, 2013)'
_computing_molecular_graphics 'DIAMOND (Branderbug, 2006)'
_computing_publication_material 'PLATON (Spek, 2003)'
_computing_structure_refinement 'FULLPROF (Carvajal, 2013)'
_computing_structure_solution
;
SHELXS-97 (Sheldrick, 2008) and EXPO2013 (Altomare et al., 2013)
;
_diffrn_ambient_temperature 298
_diffrn_measurement_device_type 'D8 Advanced'
_diffrn_measurement_method 'Bragg Brentano'
_diffrn_radiation_monochromator Germanium
_diffrn_radiation_source Cooper
_diffrn_radiation_type 'Cu K\a'
_diffrn_radiation_wavelength 1.5406
_exptl_absorpt_coefficient_mu 10.290
_exptl_crystal_colour yellow
_exptl_crystal_density_diffrn 1.321
_exptl_crystal_description powder
_exptl_crystal_F_000 828
_exptl_crystal_preparation 'Magnetic properties'
_exptl_crystal_recrystallization_method 'Precipitation method'
_pd_char_colour green
_pd_meas_2theta_range_inc 0.007867
_pd_meas_2theta_range_max 79.99740
_pd_meas_2theta_range_min 5.04720
_pd_meas_number_of_points 9530
_pd_proc_info_excluded_regions 0
_pd_proc_ls_background_function
;
Linear interpolation between a set background points with refinable heights
;
_pd_proc_ls_pref_orient_corr 'March-Dollase Multiaxial function'
_pd_proc_ls_profile_function Pseudo-Voigt
_pd_proc_ls_prof_R_factor 2.463
_pd_proc_ls_prof_wR_expected 2.404
_pd_proc_ls_prof_wR_factor 3.486
_refine_ls_goodness_of_fit_all 1.449
_refine_ls_number_constraints 3
_refine_ls_number_parameters 36
_refine_ls_number_reflns 452
_refine_ls_number_restraints 8
_refine_ls_R_factor_gt 0.0922
_refine_ls_R_I_factor 13.671
_refine_ls_wR_factor_ref 0.127
_reflns_number_total 1287
_cod_data_source_file c7nj03585c2.cif
_cod_data_source_block new
_cod_depositor_comments 'Adding full bibliography for 7056816--7056819.cif.'
_cod_database_code 7056816

loop_
_symmetry_equiv_pos_as_xyz
x,y,z
x+1/2,-y+1/2,-z
-x,y+1/2,-z+1/2
-x+1/2,-y,z+1/2

loop_
_atom_site_label
_atom_site_fract_x
_atom_site_fract_y
_atom_site_fract_z
_atom_site_U_iso_or_equiv
_atom_site_occupancy
_atom_site_adp_type
_atom_site_type_symbol
Fe 0.0032(8) 0.9974(2) 0.2211(2) 0.036(1) 1.00000 Uiso Fe
Mn 0.0008(4) 0.7476(2) 0.7351(3) 0.036(1) 1.00000 Uiso Mn
C1 0.0006(9) 0.9042(5) 0.4006(8) 0.047(2) 1.00000 Uiso C
C2 -0.0061(6) 1.0904(5) 0.0431(8) 0.047(2) 1.00000 Uiso C
C3 0.0003(9) 1.0897(5) 0.4024(8) 0.047(2) 1.00000 Uiso C
C4 -0.0059(6) 0.9050(6) 0.0414(9) 0.047(2) 1.00000 Uiso C
C5 -0.0971(1) 0.997(1) 0.233(1) 0.047(2) 1.00000 Uiso C
C6 0.1600(1) 0.8292(5) 0.732(2) 0.047(2) 1.00000 Uiso C
C7 0.2319(1) 0.7210(5) 0.791(2) 0.047(2) 1.00000 Uiso C
C8 0.1667(1) 0.6889(4) 0.791(2) 0.047(2) 1.00000 Uiso C
C9 0.1322(2) 0.9177(5) 0.687(1) 0.047(2) 1.00000 Uiso C
C10 -0.1589(1) 0.8178(5) 0.732(2) 0.047(2) 1.00000 Uiso C
C11 -0.2275(2) 0.7025(6) 0.724(2) 0.047(2) 1.00000 Uiso C
C12 -0.1609(1) 0.6745(5) 0.726(2) 0.047(2) 1.00000 Uiso C
C13 -0.1338(1) 0.9102(4) 0.740(2) 0.047(2) 1.00000 Uiso C
N1 0.0033(8) 0.8511(5) 0.5086(7) 0.047(2) 1.00000 Uiso N
N2 -0.0102(8) 1.1433(4) -0.0677(7) 0.047(2) 1.00000 Uiso N
N3 0.0013(5) 1.1434(5) 0.5105(8) 0.047(2) 1.00000 Uiso N
N4 -0.0086(8) 0.8550(4) -0.0740(6) 0.047(2) 1.00000 Uiso N
N5 -0.1570(1) 0.997(1) 0.240(1) 0.047(2) 1.00000 Uiso N
N6 0.0895(1) 0.997(1) 0.210(8) 0.047(2) 1.00000 Uiso N
N7 0.1200(1) 0.7564(8) 0.754(2) 0.047(2) 1.00000 Uiso N
N8 0.2286(2) 0.8107(4) 0.753(2) 0.047(2) 1.00000 Uiso N
N9 -0.1164(1) 0.7465(9) 0.730(1) 0.047(2) 1.00000 Uiso N
N10 -0.2270(2) 0.7940(4) 0.729(1) 0.047(2) 1.00000 Uiso N
O1 0.1483(9) 0.9976(9) 0.2031(7) 0.047(2) 1.00000 Uiso O
O2 -0.1254(1) 1.2070(3) 0.2023(8) 0.149(1) 1.00000 Uiso O
O3 0.3726(1) 0.7508(6) 0.777(1) 0.149(1) 1.00000 Uiso O

loop_
_atom_type_symbol
_atom_type_scat_Cromer_Mann_a1
_atom_type_scat_Cromer_Mann_b1
_atom_type_scat_Cromer_Mann_a2
_atom_type_scat_Cromer_Mann_b2
_atom_type_scat_Cromer_Mann_a3
_atom_type_scat_Cromer_Mann_b3
_atom_type_scat_Cromer_Mann_a4
_atom_type_scat_Cromer_Mann_b4
_atom_type_scat_Cromer_Mann_c
_atom_type_scat_dispersion_real
_atom_type_scat_dispersion_imag
_atom_type_scat_source
fe 11.76950 4.76110 7.35730 0.30720 3.52220 15.35350 2.30450 76.88050 1.03690 -1.17900 3.20400 International_Tables_for_Crystallography_Vol.C(1991)_Tables_6.1.1.4_and_6.1.1.5
c 2.31000 20.84390 1.02000 10.20750 1.58860 0.56870 0.86500 51.65120 0.21560 0.01700 0.00900 International_Tables_for_Crystallography_Vol.C(1991)_Tables_6.1.1.4_and_6.1.1.5
n 12.21260 0.00570 3.13220 9.89330 2.01250 28.99750 1.16630 0.58260 -11.52900 0.02900 0.01800 International_Tables_for_Crystallography_Vol.C(1991)_Tables_6.1.1.4_and_6.1.1.5
o 3.04850 13.27710 2.28680 5.70110 1.54630 0.32390 0.86700 32.90890 0.25080 0.04700 0.03200 International_Tables_for_Crystallography_Vol.C(1991)_Tables_6.1.1.4_and_6.1.1.5
mn 11.28190 5.34090 7.35730 0.34320 3.01930 17.86740 2.24410 83.75430 1.08960 -0.56800 2.80800 International_Tables_for_Crystallography_Vol.C(1991)_Tables_6.1.1.4_and_6.1.1.5

loop_
_geom_angle_atom_site_label_1
_geom_angle_atom_site_label_2
_geom_angle_atom_site_label_3
_geom_angle_site_symmetry_1
_geom_angle_site_symmetry_2
_geom_angle_site_symmetry_3
_geom_angle
_geom_angle_publ_flag
Fe C1 N1 . . . 175.6(8) yes
Fe C2 N2 . . . 177.1(7) yes
Fe C3 N3 . . . 177.3(8) yes
Fe C4 N4 . . . 174.5(7) yes
Fe C5 N5 . . . 179.8(13) yes
Fe N6 O1 . . . 179(6) yes
C1 Fe C2 . . . 173.2(7) yes
C1 Fe C3 . . . 93.3(6) yes
C1 Fe C4 . . . 86.3(5) yes
C1 Fe C5 . . . 86.6(8) yes
C1 Fe N6 . . . 93.3(17) yes
C2 Fe C3 . . . 86.4(5) yes
C2 Fe C4 . . . 93.3(6) yes
C2 Fe C5 . . . 86.6(7) yes
C2 Fe N6 . . . 93.5(15) yes
C3 Fe C4 . . . 173.2(7) yes
C3 Fe C5 . . . 86.7(8) yes
C3 Fe N6 . . . 93.7(17) yes
C4 Fe C5 . . . 86.5(8) yes
C4 Fe N6 . . . 93.1(16) yes
C5 Fe N6 . . . 179.6(8) yes
Mn N1 C1 . . . 175.6(7) yes
Mn N2 C2 . 3_545 3_545 168.2(8) yes
Mn N3 C3 . 3_546 3_546 174.2(7) yes
Mn N4 C4 . 1_556 1_556 169.5(8) yes
Mn N7 C6 . . . 127.3(7) yes
Mn N7 C8 . . . 127.8(7) yes
Mn N9 C10 . . . 126.6(7) yes
Mn N9 C12 . . . 128.5(7) yes
N1 Mn N2 . . 3_545 95.2(5) yes
N1 Mn N3 . . 3_546 176.9(5) yes
N1 Mn N4 . . 1_556 87.6(3) yes
N1 Mn N7 . . . 89.0(6) yes
N1 Mn N9 . . . 90.8(6) yes
N2 Mn N3 3_545 . 3_546 87.8(4) yes
N2 Mn N4 3_545 . 1_556 177.1(5) yes
N2 Mn N7 3_545 . . 89.6(6) yes
N2 Mn N9 3_545 . . 94.2(6) yes
N3 Mn N4 3_546 . 1_556 89.3(4) yes
N3 Mn N7 3_546 . . 90.4(5) yes
N3 Mn N9 3_546 . . 89.5(5) yes
N4 Mn N7 1_556 . . 90.0(6) yes
N4 Mn N9 1_556 . . 86.1(6) yes
N7 Mn N9 . . . 176.2(3) yes

loop_
_geom_bond_atom_site_label_1
_geom_bond_atom_site_label_2
_geom_bond_site_symmetry_2
_geom_bond_distance
_geom_bond_publ_flag
Fe C1 . 1.930(7) yes
Fe C2 . 1.928(7) yes
Fe C3 . 1.929(7) yes
Fe C4 . 1.930(9) yes
Fe C5 . 1.924(15) yes
Fe N6 . 1.656(16) yes
Mn N1 . 2.284(7) yes
Mn N2 3_545 2.008(7) yes
Mn N3 3_546 2.444(7) yes
Mn N4 1_556 2.153(6) yes
Mn N7 . 2.293(8) yes
Mn N9 . 2.247(8) yes
C1 N1 . 1.130(9) yes
C2 N2 . 1.144(9) yes
C3 N3 . 1.136(10) yes
C4 N4 . 1.137(9) yes
C5 N5 . 1.149(3) yes
N6 O1 . 1.128(18) yes
N7 C6 . 1.351(12) yes
N7 C8 . 1.385(11) yes
C6 N8 . 1.353(5) yes
N8 C7 . 1.387(10) yes
C7 C8 . 1.341(4) yes
C6 C9 . 1.478(10) yes
N9 C10 . 1.352(13) yes
N9 C12 . 1.384(12) yes
C10 N10 . 1.354(5) yes
N10 C11 . 1.384(11) yes
C11 C12 . 1.345(6) yes
C10 C13 . 1.479(9) yes
